data_2208529
loop_
_publ_author_name
'Benya, Donna K.'
'de Freitas, Jorge F.'
'Crundwell, Guy'
'Glagovich, Neil M.'

_publ_section_title
;
 <i>N</i>,<i>N</i>'-Bis(9<i>H</i>-fluoren-9-ylidene)benzene-1,4-diamine
;
_journal_coeditor_code BT2040
_journal_issue 4
_journal_name_full 'Acta Crystallographica Section E'
_journal_page_first o1639
_journal_page_last o1640
_journal_paper_doi 10.1107/S1600536806010786
_journal_volume 62
_journal_year 2006
_chemical_formula_iupac 'C32 H20 N2'
_chemical_formula_moiety 'C32 H20 N2'
_chemical_formula_sum 'C32 H20 N2'
_chemical_formula_weight 432.50
_chemical_melting_point 566
_chemical_name_systematic
;
N,N'-bis(9H-fluoren-9-ylidene)benzene-1,4-diamine
;
_space_group_IT_number 14
_symmetry_cell_setting monoclinic
_symmetry_space_group_name_Hall '-P 2ybc'
_symmetry_space_group_name_H-M 'P 1 21/c 1'
_atom_sites_solution_hydrogens geom
_atom_sites_solution_primary direct
_atom_sites_solution_secondary difmap
_cell_angle_alpha 90.00
_cell_angle_beta 103.154(5)
_cell_angle_gamma 90.00
_cell_formula_units_Z 2
_cell_length_a 5.1360(3)
_cell_length_b 14.6772(10)
_cell_length_c 15.0469(9)
_cell_measurement_reflns_used 5041
_cell_measurement_temperature 298(2)
_cell_measurement_theta_max 29.76
_cell_measurement_theta_min 3.92
_cell_volume 1104.51(12)
_computing_cell_refinement
;
CrysAlis RED (Oxford Diffraction, 2005)
;
_computing_data_collection
;
CrysAlis CCD (Oxford Diffraction, 2005)
;
_computing_data_reduction
;
CrysAlis RED
;
_computing_molecular_graphics 'ORTEP3 (Farrugia, 1997)'
_computing_publication_material SHELXL97
_computing_structure_refinement 'SHELXL97 (Sheldrick, 1997)'
_computing_structure_solution 'SHELXS97 (Sheldrick, 1997)'
_diffrn_ambient_temperature 298(2)
_diffrn_detector_area_resol_mean 16.1790
_diffrn_measured_fraction_theta_full 0.896
_diffrn_measured_fraction_theta_max 0.896
_diffrn_measurement_device_type Sapphire3
_diffrn_measurement_method 'omega scans'
_diffrn_radiation_monochromator graphite
_diffrn_radiation_source 'Enhance (Mo) X-ray Source'
_diffrn_radiation_type 'Mo K\a'
_diffrn_radiation_wavelength 0.7107
_diffrn_reflns_av_R_equivalents 0.0136
_diffrn_reflns_av_sigmaI/netI 0.0168
_diffrn_reflns_limit_h_max 6
_diffrn_reflns_limit_h_min -6
_diffrn_reflns_limit_k_max 20
_diffrn_reflns_limit_k_min -19
_diffrn_reflns_limit_l_max 19
_diffrn_reflns_limit_l_min -20
_diffrn_reflns_number 8876
_diffrn_reflns_theta_full 29.83
_diffrn_reflns_theta_max 29.83
_diffrn_reflns_theta_min 3.93
_exptl_absorpt_coefficient_mu 0.076
_exptl_absorpt_correction_T_max 1.00741
_exptl_absorpt_correction_T_min 0.99095
_exptl_absorpt_correction_type multi-scan
_exptl_absorpt_process_details
;
(CrysAlis RED; Oxford Diffraction, 2005)
;
_exptl_crystal_colour orange
_exptl_crystal_density_diffrn 1.300
_exptl_crystal_density_method 'not measured'
_exptl_crystal_description plate
_exptl_crystal_F_000 452
_exptl_crystal_size_max 0.55
_exptl_crystal_size_mid 0.30
_exptl_crystal_size_min 0.20
_refine_diff_density_max 0.184
_refine_diff_density_min -0.149
_refine_ls_extinction_method none
_refine_ls_goodness_of_fit_ref 1.071
_refine_ls_hydrogen_treatment refall
_refine_ls_matrix_type full
_refine_ls_number_parameters 194
_refine_ls_number_reflns 2844
_refine_ls_number_restraints 0
_refine_ls_restrained_S_all 1.071
_refine_ls_R_factor_all 0.0500
_refine_ls_R_factor_gt 0.0378
_refine_ls_shift/su_max 0.010
_refine_ls_shift/su_mean 0.002
_refine_ls_structure_factor_coef Fsqd
_refine_ls_weighting_details 'calc w=1/[\s^2^(Fo^2^)+(0.0548P)^2^+0.0927P] where P=(Fo^2^+2Fc^2^)/3'
_refine_ls_weighting_scheme calc
_refine_ls_wR_factor_gt 0.0969
_refine_ls_wR_factor_ref 0.1016
_reflns_number_gt 2225
_reflns_number_total 2844
_reflns_threshold_expression I>2\s(I)
_cod_data_source_file bt2040.cif
_cod_data_source_block I
_cod_depositor_comments
;
The following automatic conversions were performed:
'_symmetry_cell_setting' value 'Monoclinic' changed to 'monoclinic'
according to '/home/saulius/struct/CIF-dictionaries/cif_core.dic'
dictionary named 'cif_core.dic' version 2.4.1 from 2010-06-29.

Automatic conversion script
Id: cif_fix_enum 1527 2010-12-29 10:47:43Z saulius 

The following automatic conversions were performed:

'_symmetry_cell_setting' value 'Monoclinic' changed to 'monoclinic'
according to /home/saulius/struct/CIF-dictionaries/cif_core.dic
dictionary named 'cif_core.dic' version 2.4.1 from 2010-06-29.

Automatic conversion script
Id: cif_fix_values 1715 2011-07-08 13:25:40Z adriana 
;
_cod_original_sg_symbol_H-M 'P 1 21/c 1 '
_cod_database_code 2208529
_cod_database_fobs_code 2208529

loop_
_symmetry_equiv_pos_as_xyz
'x, y, z'
'-x, y+1/2, -z+1/2'
'-x, -y, -z'
'x, -y-1/2, z-1/2'

loop_
_atom_site_type_symbol
_atom_site_label
_atom_site_fract_x
_atom_site_fract_y
_atom_site_fract_z
_atom_site_U_iso_or_equiv
_atom_site_adp_type
_atom_site_calc_flag
_atom_site_occupancy
C C1 0.2396(2) 0.33475(7) 0.35367(6) 0.0341(2) Uani d 1
C C2 0.0787(2) 0.37572(7) 0.26715(7) 0.0359(2) Uani d 1
C C3 -0.1301(2) 0.43804(8) 0.25083(8) 0.0445(3) Uani d 1
C C4 -0.2466(3) 0.46181(9) 0.16080(9) 0.0533(3) Uani d 1
C C5 -0.1562(3) 0.42411(9) 0.08869(9) 0.0568(3) Uani d 1
C C6 0.0476(3) 0.36003(9) 0.10388(8) 0.0500(3) Uani d 1
C C7 0.1635(2) 0.33520(7) 0.19319(7) 0.0382(2) Uani d 1
C C8 0.3741(2) 0.26766(7) 0.22876(7) 0.0370(2) Uani d 1
C C9 0.5265(2) 0.21216(8) 0.18554(8) 0.0482(3) Uani d 1
C C10 0.7210(3) 0.15740(9) 0.23942(9) 0.0526(3) Uani d 1
C C11 0.7612(3) 0.15601(8) 0.33381(9) 0.0495(3) Uani d 1
C C12 0.6065(2) 0.21070(7) 0.37765(8) 0.0424(3) Uani d 1
C C13 0.4147(2) 0.26602(7) 0.32418(7) 0.0351(2) Uani d 1
C C14 0.1175(2) 0.42526(7) 0.46663(6) 0.0353(2) Uani d 1
C C15 -0.0703(2) 0.41180(7) 0.51916(7) 0.0388(2) Uani d 1
C C16 0.1890(2) 0.51391(7) 0.44911(7) 0.0394(2) Uani d 1
N N1 0.25043(19) 0.34960(6) 0.43846(6) 0.0397(2) Uani d 1
H H3 -0.202(3) 0.4643(9) 0.3011(9) 0.053(4) Uiso d 1
H H4 -0.390(3) 0.5047(9) 0.1484(10) 0.060(4) Uiso d 1
H H5 -0.250(3) 0.4433(9) 0.0246(10) 0.065(4) Uiso d 1
H H6 0.117(3) 0.3325(9) 0.0522(9) 0.059(4) Uiso d 1
H H9 0.496(2) 0.2119(9) 0.1184(9) 0.054(4) Uiso d 1
H H10 0.837(3) 0.1198(10) 0.2101(10) 0.066(4) Uiso d 1
H H11 0.901(3) 0.1168(10) 0.3703(10) 0.065(4) Uiso d 1
H H12 0.636(3) 0.2121(9) 0.4467(9) 0.053(3) Uiso d 1
H H15 -0.124(2) 0.3478(8) 0.5312(8) 0.049(3) Uiso d 1
H H16 0.328(2) 0.5238(8) 0.4145(8) 0.047(3) Uiso d 1

loop_
_atom_site_aniso_label
_atom_site_aniso_U_11
_atom_site_aniso_U_22
_atom_site_aniso_U_33
_atom_site_aniso_U_12
_atom_site_aniso_U_13
_atom_site_aniso_U_23
C1 0.0385(5) 0.0320(5) 0.0330(5) 0.0005(4) 0.0110(4) -0.0024(4)
C2 0.0376(5) 0.0348(5) 0.0344(5) -0.0035(4) 0.0066(4) -0.0021(4)
C3 0.0427(6) 0.0407(6) 0.0476(6) 0.0011(4) 0.0049(5) -0.0028(5)
C4 0.0497(7) 0.0455(6) 0.0565(7) 0.0038(5) -0.0050(5) 0.0024(5)
C5 0.0643(8) 0.0551(7) 0.0416(6) -0.0040(6) -0.0071(5) 0.0043(5)
C6 0.0583(7) 0.0559(7) 0.0332(5) -0.0062(6) 0.0051(5) -0.0021(5)
C7 0.0409(5) 0.0404(5) 0.0328(5) -0.0068(4) 0.0075(4) -0.0041(4)
C8 0.0401(5) 0.0384(5) 0.0336(5) -0.0046(4) 0.0107(4) -0.0072(4)
C9 0.0544(7) 0.0535(7) 0.0401(6) -0.0023(5) 0.0177(5) -0.0142(5)
C10 0.0550(7) 0.0503(7) 0.0567(7) 0.0069(5) 0.0217(6) -0.0159(6)
C11 0.0521(7) 0.0415(6) 0.0546(7) 0.0113(5) 0.0117(5) -0.0073(5)
C12 0.0511(6) 0.0375(5) 0.0387(5) 0.0062(5) 0.0103(5) -0.0038(4)
C13 0.0400(5) 0.0326(5) 0.0344(5) -0.0008(4) 0.0118(4) -0.0052(4)
C14 0.0429(5) 0.0363(5) 0.0274(4) 0.0065(4) 0.0097(4) -0.0016(4)
C15 0.0492(6) 0.0336(5) 0.0360(5) 0.0004(4) 0.0148(4) 0.0002(4)
C16 0.0456(6) 0.0417(6) 0.0352(5) 0.0032(4) 0.0183(4) 0.0012(4)
N1 0.0510(5) 0.0373(4) 0.0333(4) 0.0078(4) 0.0145(4) -0.0018(3)

loop_
_atom_type_symbol
_atom_type_description
_atom_type_scat_dispersion_real
_atom_type_scat_dispersion_imag
_atom_type_scat_source
C C 0.0033 0.0016 'International Tables Vol C Tables 4.2.6.8 and 6.1.1.4'
H H 0.0000 0.0000 'International Tables Vol C Tables 4.2.6.8 and 6.1.1.4'
N N 0.0061 0.0033 'International Tables Vol C Tables 4.2.6.8 and 6.1.1.4'

loop_
_geom_angle_atom_site_label_1
_geom_angle_atom_site_label_2
_geom_angle_atom_site_label_3
_geom_angle_site_symmetry_1
_geom_angle
_geom_angle_publ_flag
N1 C1 C13 . 121.37(9) no
N1 C1 C2 . 133.28(9) no
C13 C1 C2 . 105.34(8) no
C3 C2 C7 . 120.09(10) no
C3 C2 C1 . 131.96(10) no
C7 C2 C1 . 107.86(9) no
C2 C3 C4 . 118.69(11) no
C2 C3 H3 . 121.8(8) no
C4 C3 H3 . 119.5(8) no
C5 C4 C3 . 120.88(12) no
C5 C4 H4 . 119.4(9) no
C3 C4 H4 . 119.8(9) no
C6 C5 C4 . 121.03(11) no
C6 C5 H5 . 121.5(8) no
C4 C5 H5 . 117.4(8) no
C5 C6 C7 . 118.59(12) no
C5 C6 H6 . 121.9(8) no
C7 C6 H6 . 119.5(8) no
C6 C7 C2 . 120.65(11) no
C6 C7 C8 . 130.15(10) no
C2 C7 C8 . 109.18(9) no
C9 C8 C13 . 120.03(10) no
C9 C8 C7 . 131.98(10) no
C13 C8 C7 . 107.98(9) no
C10 C9 C8 . 118.20(11) no
C10 C9 H9 . 121.4(7) no
C8 C9 H9 . 120.4(7) no
C9 C10 C11 . 121.66(11) no
C9 C10 H10 . 119.3(9) no
C11 C10 H10 . 119.0(9) no
C10 C11 C12 . 120.46(11) no
C10 C11 H11 . 119.9(8) no
C12 C11 H11 . 119.6(8) no
C13 C12 C11 . 117.96(10) no
C13 C12 H12 . 120.2(7) no
C11 C12 H12 . 121.8(7) no
C12 C13 C8 . 121.67(9) no
C12 C13 C1 . 128.61(9) no
C8 C13 C1 . 109.58(9) no
C16 C14 C15 . 119.07(9) no
C16 C14 N1 . 120.63(9) no
C15 C14 N1 . 120.07(9) no
C16 C15 C14 3_566 119.95(10) no
C16 C15 H15 3_566 120.7(7) no
C14 C15 H15 . 119.3(7) no
C15 C16 C14 3_566 120.95(9) no
C15 C16 H16 3_566 119.6(7) no
C14 C16 H16 . 119.4(7) no
C1 N1 C14 . 121.03(9) yes

loop_
_geom_bond_atom_site_label_1
_geom_bond_atom_site_label_2
_geom_bond_site_symmetry_2
_geom_bond_distance
_geom_bond_publ_flag
C1 N1 . 1.2830(12) yes
C1 C13 . 1.4846(13) no
C1 C2 . 1.4999(14) no
C2 C3 . 1.3882(15) no
C2 C7 . 1.4151(14) no
C3 C4 . 1.3951(17) no
C3 H3 . 0.991(13) no
C4 C5 . 1.389(2) no
C4 H4 . 0.954(15) no
C5 C6 . 1.3869(19) no
C5 H5 . 1.015(15) no
C6 C7 . 1.3889(15) no
C6 H6 . 1.010(14) no
C7 C8 . 1.4749(15) no
C8 C9 . 1.3896(15) no
C8 C13 . 1.4034(13) no
C9 C10 . 1.3902(18) no
C9 H9 . 0.987(13) no
C10 C11 . 1.3881(18) no
C10 H10 . 0.985(15) no
C11 C12 . 1.3962(15) no
C11 H11 . 0.985(16) no
C12 C13 . 1.3844(15) no
C12 H12 . 1.015(13) no
C14 C16 . 1.3932(14) no
C14 C15 . 1.3934(14) no
C14 N1 . 1.4179(12) yes
C15 C16 3_566 1.3860(14) no
C15 H15 . 1.007(12) no
C16 C15 3_566 1.3859(14) no
C16 H16 . 0.988(12) no

loop_
_geom_torsion_atom_site_label_1
_geom_torsion_atom_site_label_2
_geom_torsion_atom_site_label_3
_geom_torsion_atom_site_label_4
_geom_torsion_site_symmetry_4
_geom_torsion
_geom_torsion_publ_flag
N1 C1 C2 C3 . -6.8(2) no
C13 C1 C2 C3 . 174.54(11) no
N1 C1 C2 C7 . 176.71(11) no
C13 C1 C2 C7 . -1.93(11) no
C7 C2 C3 C4 . -2.19(16) no
C1 C2 C3 C4 . -178.30(11) no
C2 C3 C4 C5 . -0.04(18) no
C3 C4 C5 C6 . 1.7(2) no
C4 C5 C6 C7 . -1.08(19) no
C5 C6 C7 C2 . -1.17(17) no
C5 C6 C7 C8 . 177.72(11) no
C3 C2 C7 C6 . 2.83(16) no
C1 C2 C7 C6 . 179.80(10) no
C3 C2 C7 C8 . -176.26(9) no
C1 C2 C7 C8 . 0.70(11) no
C6 C7 C8 C9 . 3.2(2) no
C2 C7 C8 C9 . -177.80(11) no
C6 C7 C8 C13 . -178.09(11) no
C2 C7 C8 C13 . 0.89(12) no
C13 C8 C9 C10 . -1.32(17) no
C7 C8 C9 C10 . 177.23(11) no
C8 C9 C10 C11 . 1.23(19) no
C9 C10 C11 C12 . -0.42(19) no
C10 C11 C12 C13 . -0.28(18) no
C11 C12 C13 C8 . 0.17(17) no
C11 C12 C13 C1 . -175.10(10) no
C9 C8 C13 C12 . 0.65(16) no
C7 C8 C13 C12 . -178.22(9) no
C9 C8 C13 C1 . 176.73(10) no
C7 C8 C13 C1 . -2.14(11) no
N1 C1 C13 C12 . -0.59(17) no
C2 C1 C13 C12 . 178.25(10) no
N1 C1 C13 C8 . -176.32(10) no
C2 C1 C13 C8 . 2.52(11) no
C16 C14 C15 C16 3_566 1.89(17) no
N1 C14 C15 C16 3_566 176.40(10) no
C15 C14 C16 C15 3_566 -1.91(17) no
N1 C14 C16 C15 3_566 -176.39(10) no
C13 C1 N1 C14 . 169.16(9) no
C2 C1 N1 C14 . -9.30(18) no
C16 C14 N1 C1 . -62.68(14) no
C15 C14 N1 C1 . 122.90(11) yes
